data_4020517
loop_
_publ_author_name
'Takuya Koizumi'
'Kenji Harada'
'Haruyasu Asahara'
'Eiko Mochizuki'
'Ken Kokubo'
'Takumi Oshima'

_publ_section_title
;
 Acid-Catalyzed Transannular Cyclization of
 3aH-Cyclopentene[8]annulene-1,4-(5H,9aH)-diones
 and Some Proposed Mechanisms
;
_journal_name_full 'Journal of Organic Chemistry'
_journal_page_first 8364
_journal_page_last 8371
_journal_paper_doi 10.1021/jo050992x
_journal_volume 70
_journal_year 2005
_chemical_formula_moiety 'C35 H28 O2'
_chemical_formula_sum 'C35 H28 O2'
_chemical_formula_weight 480.60
_space_group_IT_number 14
_symmetry_cell_setting monoclinic
_symmetry_space_group_name_Hall '-P 2yn'
_symmetry_space_group_name_H-M 'P 1 21/n 1'
_cell_angle_alpha 90
_cell_angle_beta 113.523(3)
_cell_angle_gamma 90
_cell_formula_units_Z 4
_cell_length_a 11.850(1)
_cell_length_b 17.988(2)
_cell_length_c 12.921(2)
_cell_measurement_temperature 296.2
_cell_volume 2525.3(5)
_exptl_crystal_density_diffrn 1.264
_cod_original_sg_symbol_H-M 'P 21/n'
_cod_database_code 4020517

loop_
_symmetry_equiv_pos_as_xyz
x,y,z
1/2-x,1/2+y,1/2-z
-x,-y,-z
1/2+x,1/2-y,1/2+z

loop_
_atom_site_label
_atom_site_type_symbol
_atom_site_fract_x
_atom_site_fract_y
_atom_site_fract_z
_atom_site_U_iso_or_equiv
_atom_site_adp_type
_atom_site_occupancy
_atom_site_calc_flag
_atom_site_refinement_flags
_atom_site_disorder_assembly
_atom_site_disorder_group
O(1) O -0.0851(3) 0.2427(2) 0.3995(3) 0.035(1) Uani 1.00 d . . .
O(2) O -0.0092(4) 0.3779(2) 0.8038(4) 0.042(1) Uani 1.00 d . . .
C(1) C -0.0516(5) 0.2250(3) 0.5988(5) 0.029(2) Uani 1.00 d . . .
C(2) C -0.2556(5) 0.2949(3) 0.5548(5) 0.031(2) Uani 1.00 d . . .
C(3) C -0.2251(5) 0.1665(3) 0.6445(6) 0.031(2) Uani 1.00 d . . .
C(4) C -0.2190(5) 0.3520(3) 0.5021(5) 0.029(2) Uani 1.00 d . . .
C(5) C 0.1962(5) 0.2436(3) 0.5352(5) 0.029(2) Uani 1.00 d . . .
C(6) C 0.1066(5) 0.2919(3) 0.5552(5) 0.026(2) Uani 1.00 d . . .
C(7) C 0.1280(5) 0.3532(3) 0.6229(5) 0.027(2) Uani 1.00 d . . .
C(8) C -0.0890(5) 0.3534(3) 0.5082(5) 0.028(2) Uani 1.00 d . . .
C(9) C -0.0335(5) 0.2741(3) 0.5106(5) 0.031(2) Uani 1.00 d . . .
C(10) C 0.0032(5) 0.1470(3) 0.6117(6) 0.038(2) Uani 1.00 d . . .
C(11) C 0.2461(5) 0.3914(3) 0.6905(5) 0.032(2) Uani 1.00 d . . .
C(12) C -0.1688(5) 0.2353(3) 0.6177(5) 0.029(2) Uani 1.00 d . . .
C(13) C 0.0053(5) 0.3813(3) 0.6236(5) 0.027(2) Uani 1.00 d . . .
C(14) C -0.2189(5) 0.1512(4) 0.7512(6) 0.045(2) Uani 1.00 d . . .
C(15) C 0.2554(6) 0.4367(3) 0.7825(5) 0.037(2) Uani 1.00 d . . .
C(16) C -0.4187(6) 0.4103(4) 0.4473(6) 0.051(2) Uani 1.00 d . . .
C(17) C -0.0798(5) 0.3992(3) 0.4112(5) 0.036(2) Uani 1.00 d . . .
C(18) C -0.3753(6) 0.2966(4) 0.5532(5) 0.042(2) Uani 1.00 d . . .
C(19) C -0.0159(5) 0.3436(3) 0.7206(5) 0.026(2) Uani 1.00 d . . .
C(20) C 0.1815(5) 0.2283(3) 0.4242(5) 0.034(2) Uani 1.00 d . . .
C(21) C -0.0417(5) 0.2621(3) 0.7047(5) 0.028(2) Uani 1.00 d . . .
C(22) C -0.3024(6) 0.4089(3) 0.4471(6) 0.043(2) Uani 1.00 d . . .
C(23) C 0.2640(6) 0.1831(4) 0.4035(6) 0.046(2) Uani 1.00 d . . .
C(24) C -0.2839(6) 0.1174(3) 0.5566(6) 0.044(2) Uani 1.00 d . . .
C(25) C 0.3457(6) 0.3850(3) 0.6631(6) 0.038(2) Uani 1.00 d . . .
C(26) C 0.3765(6) 0.1683(4) 0.6012(6) 0.043(2) Uani 1.00 d . . .
C(27) C 0.2928(5) 0.2117(4) 0.6219(5) 0.035(2) Uani 1.00 d . . .
C(28) C 0.4674(6) 0.4606(4) 0.8215(6) 0.048(2) Uani 1.00 d . . .
C(29) C 0.3658(6) 0.4702(3) 0.8476(6) 0.043(2) Uani 1.00 d . . .
C(30) C -0.4541(5) 0.3535(4) 0.5002(6) 0.047(2) Uani 1.00 d . . .
C(31) C 0.3639(6) 0.1537(4) 0.4931(7) 0.049(2) Uani 1.00 d . . .
C(32) C -0.2724(6) 0.0852(4) 0.7683(7) 0.058(3) Uani 1.00 d . . .
C(33) C -0.3280(6) 0.0368(4) 0.6814(8) 0.064(3) Uani 1.00 d . . .
C(34) C 0.4583(6) 0.4189(4) 0.7301(7) 0.048(2) Uani 1.00 d . . .
C(35) C -0.3344(7) 0.0523(4) 0.5753(7) 0.059(3) Uani 1.00 d . . .
H(1) H -0.0568 0.1851 0.4536 0.0457 Uiso 1.00 calc . . .
H(2) H -0.1767 0.1863 0.8163 0.0479 Uiso 1.00 calc . . .
H(3) H 0.1821 0.4434 0.8008 0.0472 Uiso 1.00 calc . . .
H(4) H -0.4754 0.4518 0.4147 0.0636 Uiso 1.00 calc . . .
H(5) H -0.4056 0.2572 0.5900 0.0548 Uiso 1.00 calc . . .
H(6) H 0.1093 0.2506 0.3598 0.0373 Uiso 1.00 calc . . .
H(7) H -0.2802 0.4499 0.4082 0.0559 Uiso 1.00 calc . . .
H(8) H 0.2524 0.1719 0.3252 0.0555 Uiso 1.00 calc . . .
H(9) H -0.2873 0.1292 0.4810 0.0537 Uiso 1.00 calc . . .
H(10) H 0.3397 0.3542 0.5968 0.0426 Uiso 1.00 calc . . .
H(11) H 0.4465 0.1456 0.6642 0.0601 Uiso 1.00 calc . . .
H(12) H 0.3014 0.2202 0.7014 0.0407 Uiso 1.00 calc . . .
H(13) H 0.5481 0.4830 0.8719 0.0573 Uiso 1.00 calc . . .
H(14) H 0.3741 0.5021 0.9111 0.0525 Uiso 1.00 calc . . .
H(15) H -0.5405 0.3530 0.4944 0.0459 Uiso 1.00 calc . . .
H(16) H 0.4282 0.1244 0.4792 0.0571 Uiso 1.00 calc . . .
H(17) H -0.2710 0.0725 0.8437 0.0626 Uiso 1.00 calc . . .
H(18) H -0.3616 -0.0099 0.6953 0.0729 Uiso 1.00 calc . . .
H(19) H 0.5322 0.4149 0.7111 0.0647 Uiso 1.00 calc . . .
H(20) H -0.3777 0.0172 0.5124 0.0740 Uiso 1.00 calc . . .
H(21) H -0.0369 0.1135 0.6452 0.0413 Uiso 1.00 calc . . .
H(22) H -0.0058 0.1264 0.5408 0.0413 Uiso 1.00 calc . . .
H(23) H 0.0893 0.1471 0.6604 0.0413 Uiso 1.00 calc . . .
H(24) H 0.0042 0.3994 0.4156 0.0390 Uiso 1.00 calc . . .
H(25) H -0.1311 0.3797 0.3394 0.0390 Uiso 1.00 calc . . .
H(26) H -0.1021 0.4499 0.4152 0.0390 Uiso 1.00 calc . . .
H(27) H 0.0058 0.4353 0.6301 0.0312 Uiso 1.00 calc . . .
H(28) H -0.0069 0.2328 0.7748 0.0388 Uiso 1.00 calc . . .

loop_
_atom_site_aniso_label
_atom_site_aniso_U_11
_atom_site_aniso_U_22
_atom_site_aniso_U_33
_atom_site_aniso_U_12
_atom_site_aniso_U_13
_atom_site_aniso_U_23
O(1) 0.038(2) 0.036(2) 0.024(3) -0.003(2) 0.006(2) -0.003(2)
O(2) 0.054(3) 0.039(3) 0.035(3) -0.005(2) 0.021(2) -0.011(2)
C(1) 0.035(3) 0.024(3) 0.026(4) 0.002(3) 0.009(3) -0.002(3)
C(2) 0.025(3) 0.035(4) 0.036(4) -0.007(3) 0.013(3) -0.001(3)
C(3) 0.025(3) 0.030(4) 0.040(5) 0.000(3) 0.014(3) -0.001(3)
C(4) 0.030(3) 0.032(3) 0.026(4) -0.004(3) 0.012(3) -0.008(3)
C(5) 0.032(3) 0.024(3) 0.033(4) -0.001(3) 0.017(3) -0.007(3)
C(6) 0.026(3) 0.030(3) 0.025(4) -0.004(3) 0.013(3) 0.001(3)
C(7) 0.027(3) 0.034(3) 0.022(4) 0.000(3) 0.013(3) 0.005(3)
C(8) 0.031(3) 0.024(3) 0.031(4) 0.000(3) 0.015(3) 0.005(3)
C(9) 0.036(4) 0.029(4) 0.030(4) 0.002(3) 0.016(3) -0.005(3)
C(10) 0.043(4) 0.022(3) 0.044(5) -0.002(3) 0.012(3) 0.001(3)
C(11) 0.037(4) 0.028(4) 0.032(4) 0.002(3) 0.014(3) 0.013(3)
C(12) 0.029(3) 0.030(3) 0.026(4) -0.005(3) 0.007(3) 0.001(3)
C(13) 0.034(3) 0.016(3) 0.043(5) -0.007(3) 0.026(3) 0.001(3)
C(14) 0.043(4) 0.046(4) 0.047(5) -0.007(4) 0.020(4) 0.001(4)
C(15) 0.050(4) 0.034(4) 0.027(4) -0.002(3) 0.015(4) 0.005(3)
C(16) 0.044(4) 0.055(5) 0.057(5) 0.024(4) 0.023(4) 0.013(4)
C(17) 0.036(3) 0.040(4) 0.036(4) -0.002(3) 0.019(3) 0.002(4)
C(18) 0.043(4) 0.048(4) 0.034(5) -0.012(4) 0.014(3) -0.005(4)
C(19) 0.018(3) 0.030(3) 0.031(4) -0.001(3) 0.012(3) -0.001(3)
C(20) 0.039(4) 0.041(4) 0.032(4) -0.006(3) 0.025(3) -0.003(3)
C(21) 0.025(3) 0.031(3) 0.026(4) 0.001(3) 0.008(3) 0.005(3)
C(22) 0.054(4) 0.031(3) 0.037(5) 0.008(4) 0.013(4) 0.011(3)
C(23) 0.057(5) 0.057(5) 0.033(5) -0.003(4) 0.028(4) -0.016(4)
C(24) 0.046(4) 0.033(4) 0.044(5) -0.013(3) 0.010(4) -0.003(4)
C(25) 0.042(4) 0.032(4) 0.044(5) -0.009(3) 0.021(4) -0.004(3)
C(26) 0.041(4) 0.035(4) 0.050(5) 0.014(3) 0.013(4) 0.006(4)
C(27) 0.037(4) 0.043(4) 0.027(4) 0.007(3) 0.014(3) 0.003(3)
C(28) 0.045(4) 0.034(4) 0.049(6) -0.013(4) 0.003(4) 0.001(4)
C(29) 0.056(5) 0.034(4) 0.038(5) -0.015(4) 0.018(4) -0.002(3)
C(30) 0.033(4) 0.066(5) 0.044(5) 0.003(4) 0.019(3) 0.008(4)
C(31) 0.052(4) 0.037(4) 0.066(6) 0.009(4) 0.033(5) -0.006(4)
C(32) 0.052(5) 0.070(6) 0.055(6) -0.009(4) 0.024(4) 0.028(5)
C(33) 0.039(4) 0.041(5) 0.092(7) -0.022(4) 0.006(5) -0.001(5)
C(34) 0.027(4) 0.042(4) 0.069(6) -0.010(3) 0.012(4) -0.006(4)
C(35) 0.064(5) 0.043(5) 0.056(6) -0.005(4) 0.010(5) 0.000(5)

loop_
_geom_bond_atom_site_label_1
_geom_bond_atom_site_label_2
_geom_bond_distance
_geom_bond_site_symmetry_1
_geom_bond_site_symmetry_2
_geom_bond_publ_flag
O(1) C(9) 1.433(7) . . yes
O(2) C(19) 1.214(7) . . yes
C(1) C(9) 1.524(8) . . yes
C(1) C(10) 1.526(7) . . yes
C(1) C(12) 1.513(8) . . yes
C(1) C(21) 1.485(8) . . yes
C(2) C(4) 1.394(8) . . yes
C(2) C(12) 1.483(8) . . yes
C(2) C(18) 1.411(8) . . yes
C(3) C(12) 1.511(8) . . yes
C(3) C(14) 1.378(9) . . yes
C(3) C(24) 1.387(8) . . yes
C(4) C(8) 1.510(8) . . yes
C(4) C(22) 1.403(8) . . yes
C(5) C(6) 1.473(7) . . yes
C(5) C(20) 1.402(8) . . yes
C(5) C(27) 1.368(7) . . yes
C(6) C(7) 1.367(7) . . yes
C(6) C(9) 1.558(7) . . yes
C(7) C(11) 1.489(7) . . yes
C(7) C(13) 1.544(8) . . yes
C(8) C(9) 1.566(7) . . yes
C(8) C(13) 1.548(8) . . yes
C(8) C(17) 1.541(8) . . yes
C(11) C(15) 1.407(8) . . yes
C(11) C(25) 1.367(8) . . yes
C(12) C(21) 1.553(7) . . yes
C(13) C(19) 1.531(8) . . yes
C(14) C(32) 1.405(9) . . yes
C(15) C(29) 1.380(8) . . yes
C(16) C(22) 1.379(8) . . yes
C(16) C(30) 1.385(9) . . yes
C(18) C(30) 1.371(8) . . yes
C(19) C(21) 1.495(7) . . yes
C(20) C(23) 1.375(8) . . yes
C(23) C(31) 1.389(9) . . yes
C(24) C(35) 1.380(9) . . yes
C(25) C(34) 1.406(8) . . yes
C(26) C(27) 1.370(8) . . yes
C(26) C(31) 1.369(9) . . yes
C(28) C(29) 1.384(9) . . yes
C(28) C(34) 1.367(9) . . yes
C(32) C(33) 1.365(10) . . yes
C(33) C(35) 1.37(1) . . yes
